data_7121058
loop_
_publ_author_name
'Yi, Xiaofeng'
'Izarova, Natalya V.'
'K\"ogerler, Paul'

_publ_section_title
;
 The homometallic polyoxotungstate archetype
 {P<sub>4</sub>W<sub>24</sub>}.
;
_journal_issue 18
_journal_name_full 'Chemical communications (Cambridge, England)'
_journal_page_first 2216
_journal_page_last 2219
_journal_paper_doi 10.1039/c7cc09175c
_journal_volume 54
_journal_year 2018
_chemical_formula_sum 'C21 H128 Co3 K2 Li1.5 N4.5 O134 P6 W24'
_chemical_formula_weight 7451.90
_space_group_IT_number 5
_space_group_name_Hall 'C 2y'
_space_group_name_H-M_alt 'C 1 2 1'
_symmetry_cell_setting monoclinic
_symmetry_space_group_name_Hall 'C 2y'
_symmetry_space_group_name_H-M 'C 1 2 1'
_atom_sites_solution_hydrogens geom
_atom_sites_solution_primary direct
_atom_sites_solution_secondary difmap
_audit_creation_method SHELXL-97
_audit_update_record
;
2017-11-21 deposited with the CCDC.
2018-01-02 downloaded from the CCDC.
;
_cell_angle_alpha 90.00
_cell_angle_beta 140.132(16)
_cell_angle_gamma 90.00
_cell_formula_units_Z 2
_cell_length_a 26.212(2)
_cell_length_b 28.3669(6)
_cell_length_c 14.1580(11)
_cell_measurement_reflns_used 14214
_cell_measurement_temperature 120.0(1)
_cell_measurement_theta_max 28.6420
_cell_measurement_theta_min 3.2050
_cell_volume 6748(2)
_computing_cell_refinement 'CrysAlisPro 1.171.38.43b (Rigaku OD, 2015)'
_computing_data_collection 'CrysAlisPro 1.171.38.43b (Rigaku OD, 2015)'
_computing_data_reduction 'CrysAlisPro 1.171.38.43b (Rigaku OD, 2015)'
_computing_structure_refinement 'SHELXL-97 (Sheldrick, 2008)'
_computing_structure_solution 'SHELXS-97 (Sheldrick, 2008)'
_diffrn_ambient_temperature 120.0(1)
_diffrn_detector_area_resol_mean 20.9246
_diffrn_measured_fraction_theta_full 0.995
_diffrn_measured_fraction_theta_max 0.995
_diffrn_measurement_device_type 'SuperNova, Dual, Cu at zero, Atlas'
_diffrn_measurement_method '\w scans'
_diffrn_radiation_monochromator mirror
_diffrn_radiation_source 'micro-focus sealed X-ray tube'
_diffrn_radiation_type MoK\a
_diffrn_radiation_wavelength 0.71073
_diffrn_reflns_av_R_equivalents 0.0657
_diffrn_reflns_av_sigmaI/netI 0.0675
_diffrn_reflns_limit_h_max 31
_diffrn_reflns_limit_h_min -31
_diffrn_reflns_limit_k_max 34
_diffrn_reflns_limit_k_min -34
_diffrn_reflns_limit_l_max 17
_diffrn_reflns_limit_l_min -17
_diffrn_reflns_number 33510
_diffrn_reflns_theta_full 25.68
_diffrn_reflns_theta_max 25.68
_diffrn_reflns_theta_min 4.19
_exptl_absorpt_coefficient_mu 20.976
_exptl_absorpt_correction_T_max 0.2083
_exptl_absorpt_correction_T_min 0.0187
_exptl_absorpt_correction_type gaussian
_exptl_absorpt_process_details
;
CrysAlisPro 1.171.38.43b (Rigaku Oxford Diffraction, 2015)
Numerical absorption correction based on gaussian integration over
            a multifaceted crystal model
;
_exptl_crystal_colour pink
_exptl_crystal_density_diffrn 3.667
_exptl_crystal_density_method 'not measured'
_exptl_crystal_description block
_exptl_crystal_F_000 6694
_exptl_crystal_size_max 0.22
_exptl_crystal_size_mid 0.15
_exptl_crystal_size_min 0.11
_refine_diff_density_max 2.816
_refine_diff_density_min -1.911
_refine_diff_density_rms 0.300
_refine_ls_abs_structure_details 'Flack H D (1983), Acta Cryst. A39, 876-881'
_refine_ls_abs_structure_Flack -0.008(13)
_refine_ls_extinction_method none
_refine_ls_goodness_of_fit_ref 1.051
_refine_ls_hydrogen_treatment constr
_refine_ls_matrix_type full
_refine_ls_number_parameters 476
_refine_ls_number_reflns 11559
_refine_ls_number_restraints 13
_refine_ls_restrained_S_all 1.050
_refine_ls_R_factor_all 0.0509
_refine_ls_R_factor_gt 0.0422
_refine_ls_shift/su_max 0.002
_refine_ls_shift/su_mean 0.000
_refine_ls_structure_factor_coef Fsqd
_refine_ls_weighting_details 'calc w=1/[\s^2^(Fo^2^)+(0.0470P)^2^+0.0000P] where P=(Fo^2^+2Fc^2^)/3'
_refine_ls_weighting_scheme calc
_refine_ls_wR_factor_gt 0.0962
_refine_ls_wR_factor_ref 0.1034
_reflns_number_gt 10317
_reflns_number_total 11559
_reflns_threshold_expression >2sigma(I)
_cod_data_source_file c7cc09175c2.cif
_cod_data_source_block KLD-3
_cod_depositor_comments
;
The following automatic conversions were performed:

'_symmetry_cell_setting' value 'MOnoclinic' changed to 'monoclinic'
according to
/home/data/users/saulius/crontab/automatic-downloads/rss-feeds/RSC/lib/dictionaries/cif_core.dic
dictionary named 'cif_core.dic' version 2.4.2 from 2011-04-26.

Automatic conversion script
Id: cif_fix_values 4973 2017-02-22 13:04:09Z antanas 

 Adding full bibliography for 7121057--7121059.cif.
;
_cod_original_cell_volume 6748.2(7)
_cod_original_sg_symbol_H-M C2
_cod_original_formula_sum 'C21 H128 Co3 K2 Li1.50 N4.50 O134 P6 W24'
_cod_database_code 7121058

loop_
_symmetry_equiv_pos_as_xyz
'x, y, z'
'-x, y, -z'
'x+1/2, y+1/2, z'
'-x+1/2, y+1/2, -z'

loop_
_atom_site_label
_atom_site_type_symbol
_atom_site_fract_x
_atom_site_fract_y
_atom_site_fract_z
_atom_site_U_iso_or_equiv
_atom_site_adp_type
_atom_site_occupancy
_atom_site_symmetry_multiplicity
_atom_site_calc_flag
_atom_site_refinement_flags
W1 W 0.26056(5) -0.16809(3) 0.63456(9) 0.03196(19) Uani 1 1 d .
W2 W 0.33401(5) -0.16985(3) 0.95676(9) 0.03298(19) Uani 1 1 d .
W3 W 0.09263(4) -0.24783(3) 0.34552(8) 0.02760(17) Uani 1 1 d .
W4 W 0.30454(4) -0.29464(3) 0.66776(8) 0.02820(17) Uani 1 1 d .
W5 W 0.37925(4) -0.29657(3) 0.99534(8) 0.03135(18) Uani 1 1 d .
W6 W 0.24378(4) -0.25273(3) 0.99902(9) 0.02942(18) Uani 1 1 d .
W7 W 0.03590(4) -0.37574(3) 0.28241(8) 0.02606(16) Uani 1 1 d .
W8 W 0.24025(4) -0.41984(3) 0.60917(9) 0.03013(18) Uani 1 1 d .
W9 W 0.30910(4) -0.42014(3) 0.92730(9) 0.03216(18) Uani 1 1 d .
W10 W 0.17436(4) -0.37875(3) 0.92408(8) 0.02785(17) Uani 1 1 d .
W11 W 0.06780(5) -0.49250(3) 0.43700(9) 0.03082(18) Uani 1 1 d .
W12 W 0.13908(5) -0.49408(3) 0.75787(9) 0.03207(18) Uani 1 1 d .
P1 P 0.1944(3) -0.25111(17) 0.6955(5) 0.0264(10) Uani 1 1 d .
P2 P 0.1163(3) -0.38789(17) 0.6134(5) 0.0266(10) Uani 1 1 d .
P3 P 0.2130(3) -0.08527(19) 0.7173(6) 0.0403(13) Uani 1 1 d .
C1 C 0.2874(7) -0.0429(4) 0.7865(14) 0.035(4) Uiso 1 1 d G
C2 C 0.3385(8) -0.0226(5) 0.9248(13) 0.046(5) Uiso 1 1 d G
H2A H 0.3376 -0.0329 0.9874 0.056 Uiso 1 1 calc R
C3 C 0.3910(7) 0.0126(4) 0.9716(12) 0.041(5) Uiso 1 1 d G
H3A H 0.4260 0.0264 1.0662 0.049 Uiso 1 1 calc R
C4 C 0.3923(7) 0.0276(4) 0.8801(15) 0.051(6) Uiso 1 1 d G
H4A H 0.4282 0.0517 0.9120 0.062 Uiso 1 1 calc R
C5 C 0.3412(8) 0.0074(5) 0.7417(14) 0.045(5) Uiso 1 1 d G
H5A H 0.3421 0.0177 0.6792 0.054 Uiso 1 1 calc R
C6 C 0.2887(7) -0.0278(5) 0.6949(12) 0.045(5) Uiso 1 1 d G
H6A H 0.2538 -0.0417 0.6004 0.054 Uiso 1 1 calc R
Co1 Co 0.0786(3) -0.17138(17) 0.8208(6) 0.0281(11) Uani 0.50 1 d P
Co2 Co 0.42490(16) -0.27640(10) 0.6165(3) 0.0392(7) Uani 1 1 d .
O11C O 0.0603(14) -0.1800(8) 0.646(3) 0.030(5) Uiso 0.50 1 d P
O12C O 0.1065(13) -0.1546(8) 0.997(3) 0.024(5) Uiso 0.50 1 d P
O13C O -0.0199(15) -0.1201(9) 0.680(3) 0.035(6) Uiso 0.50 1 d P
O14C O 0.1702(15) -0.1218(9) 0.912(3) 0.035(6) Uiso 0.50 1 d P
O21C O 0.4374(8) -0.2108(5) 0.6977(17) 0.045(4) Uiso 1 1 d .
O22C O 0.3258(8) -0.2513(5) 0.3993(17) 0.050(4) Uiso 1 1 d .
O23C O 0.4103(12) -0.3403(7) 0.528(2) 0.080(5) Uiso 1 1 d .
O24C O 0.5005(12) -0.2585(7) 0.612(2) 0.080(5) Uiso 1 1 d .
O1T O 0.2863(8) -0.1349(5) 0.5741(16) 0.041(3) Uiso 1 1 d .
O2T O 0.4123(8) -0.1376(5) 1.1128(16) 0.044(3) Uiso 1 1 d .
O3T O 0.0871(7) -0.2440(4) 0.2148(14) 0.036(3) Uiso 1 1 d .
O4T O 0.3530(7) -0.2971(5) 0.6278(14) 0.033(3) Uiso 1 1 d .
O5T O 0.4788(7) -0.3003(4) 1.1722(13) 0.033(3) Uiso 1 1 d .
O6T O 0.3116(7) -0.2530(4) 1.1875(14) 0.037(3) Uiso 1 1 d .
O7T O 0.0132(7) -0.3858(4) 0.1330(13) 0.028(3) Uiso 1 1 d .
O8T O 0.2821(8) -0.4439(5) 0.5682(16) 0.042(3) Uiso 1 1 d .
O9T O 0.3941(8) -0.4455(5) 1.0882(16) 0.041(3) Uiso 1 1 d .
O10T O 0.2240(7) -0.3923(4) 1.0970(14) 0.033(3) Uiso 1 1 d .
O1P1 O 0.2280(7) -0.2009(4) 0.7275(14) 0.032(3) Uiso 1 1 d .
O11T O 0.0641(8) -0.5379(5) 0.3548(15) 0.039(3) Uiso 1 1 d .
O1A1 O 0.1935(7) -0.1162(4) 0.6010(15) 0.036(3) Uiso 1 1 d .
O12 O 0.3388(7) -0.1469(4) 0.8353(15) 0.035(3) Uiso 1 1 d .
O1P2 O 0.0619(6) -0.3637(4) 0.4676(12) 0.024(3) Uiso 1 1 d .
O12T O 0.1811(8) -0.5403(5) 0.8757(16) 0.043(3) Uiso 1 1 d .
O13 O 0.1624(7) -0.1935(4) 0.4578(14) 0.030(3) Uiso 1 1 d .
O14 O 0.3123(7) -0.2226(4) 0.6873(14) 0.033(3) Uiso 1 1 d .
O2P1 O 0.1205(6) -0.2568(4) 0.5321(13) 0.025(3) Uiso 1 1 d .
O2P2 O 0.2027(6) -0.3912(4) 0.6973(13) 0.023(3) Uiso 1 1 d .
O2P3 O 0.2518(8) -0.1169(5) 0.8511(15) 0.038(3) Uiso 1 1 d .
O25 O 0.3836(7) -0.2255(4) 0.9958(14) 0.031(3) Uiso 1 1 d .
O26 O 0.2867(7) -0.1964(4) 0.9954(14) 0.033(3) Uiso 1 1 d .
O3P1 O 0.2616(7) -0.2856(4) 0.7593(13) 0.027(3) Uiso 1 1 d .
O3C1 O 0.0074(7) -0.2192(4) 0.2614(14) 0.033(3) Uiso 1 1 d .
O3P2 O 0.1182(6) -0.3630(4) 0.7100(12) 0.024(3) Uiso 1 1 d .
O3P3 O 0.1440(9) -0.0588(5) 0.6557(18) 0.051(4) Uiso 1 1 d .
O34 O 0.2033(6) -0.2822(4) 0.4921(13) 0.025(3) Uiso 1 1 d .
O37 O 0.0492(7) -0.3105(4) 0.2937(14) 0.029(3) Uiso 1 1 d .
O4P1 O 0.1765(6) -0.2577(4) 0.7736(12) 0.024(3) Uiso 1 1 d .
O4P2 O 0.0888(6) -0.4404(4) 0.5868(12) 0.022(3) Uiso 1 1 d .
O45 O 0.3947(7) -0.2926(5) 0.8814(13) 0.033(3) Uiso 1 1 d .
O48 O 0.2923(7) -0.3581(4) 0.6717(13) 0.027(3) Uiso 1 1 d .
O56 O 0.3257(7) -0.2866(4) 1.0296(13) 0.028(3) Uiso 1 1 d .
O59 O 0.3563(7) -0.3598(4) 0.9553(14) 0.033(3) Uiso 1 1 d .
O6C1 O 0.1650(7) -0.2219(4) 0.9352(14) 0.030(3) Uiso 1 1 d .
O78 O 0.1469(8) -0.3886(4) 0.4316(15) 0.037(3) Uiso 1 1 d .
O89 O 0.3204(7) -0.4383(4) 0.8116(15) 0.036(3) Uiso 1 1 d .
O102 O 0.1480(7) -0.4429(4) 0.8529(13) 0.027(3) Uiso 1 1 d .
O112 O 0.0331(7) -0.5020(4) 0.6463(13) 0.030(3) Uiso 1 1 d .
O121 O 0.1195(7) -0.5260(4) 0.6124(14) 0.030(3) Uiso 1 1 d .
O610 O 0.2010(7) -0.3148(4) 0.9601(14) 0.031(3) Uiso 1 1 d .
O710 O 0.0731(6) -0.3682(4) 0.8313(13) 0.027(3) Uiso 1 1 d .
O711 O 0.0276(7) -0.4414(4) 0.3136(13) 0.028(3) Uiso 1 1 d .
O811 O 0.1718(7) -0.4708(4) 0.5440(14) 0.030(3) Uiso 1 1 d .
O910 O 0.2667(7) -0.3907(4) 0.9735(13) 0.028(3) Uiso 1 1 d .
O912 O 0.2382(7) -0.4719(4) 0.8430(14) 0.031(3) Uiso 1 1 d .
K1 K -0.0332(4) -0.2861(3) 0.3576(9) 0.0296(18) Uani 0.50 1 d P
K2 K 0.5000 -0.2113(10) 1.0000 0.050(7) Uani 0.25 2 d SPU
K3 K 0.4092(13) -0.3428(9) 0.326(2) 0.044(6) Uani 0.19 1 d P
K4 K 0.1582(15) 0.0403(9) 0.687(3) 0.048(6) Uani 0.19 1 d PU
N1 N 0.5000 -0.3712(12) 1.0000 0.076(9) Uiso 1 2 d S
C11 C 0.5276(15) -0.4001(9) 1.119(3) 0.065(7) Uiso 1 1 d .
N2 N 0.1142(18) -0.3271(11) 0.137(4) 0.074(9) Uiso 0.75 1 d P
C21 C 0.1256(14) -0.2920(9) 0.073(3) 0.036(6) Uiso 0.75 1 d P
C22 C 0.1868(14) -0.3523(8) 1.267(3) 0.029(5) Uiso 0.75 1 d P
N3 N 0.5000 -0.1136(11) 1.0000 0.069(8) Uiso 1 2 d S
C31 C 0.0259(13) -0.5874(8) 0.120(3) 0.049(6) Uiso 1 1 d .
O1W O 0.4636(19) -0.4300(12) 0.372(4) 0.063(9) Uiso 0.50 1 d P
O2W O 0.446(2) -0.4933(13) 1.267(4) 0.069(9) Uiso 0.50 1 d P
O3W O 0.3802(19) -0.1328(11) 0.521(4) 0.058(8) Uiso 0.50 1 d P
O4W O 0.1314(18) 0.0731(10) 0.476(4) 0.054(8) Uiso 0.50 1 d P
O5W O 0.314(2) -0.1303(13) 1.226(4) 0.045(9) Uiso 0.38 1 d P
O6W O 0.0000 -0.1763(17) 0.0000 0.064(13) Uiso 0.50 2 d SP
O7W O 0.4677(19) -0.1077(12) 1.365(4) 0.066(9) Uiso 0.50 1 d P
O8W O 0.487(3) -0.5503(19) 1.408(6) 0.040(13) Uiso 0.25 1 d P
O9W O 0.2203(14) -0.1903(8) 0.311(3) 0.069(6) Uiso 0.75 1 d P

loop_
_atom_site_aniso_label
_atom_site_aniso_U_11
_atom_site_aniso_U_22
_atom_site_aniso_U_33
_atom_site_aniso_U_23
_atom_site_aniso_U_13
_atom_site_aniso_U_12
W1 0.0377(4) 0.0303(4) 0.0395(4) -0.0073(4) 0.0327(4) -0.0078(3)
W2 0.0357(4) 0.0354(4) 0.0377(4) -0.0105(4) 0.0308(4) -0.0104(4)
W3 0.0308(4) 0.0286(4) 0.0309(4) -0.0025(3) 0.0257(4) -0.0021(3)
W4 0.0267(4) 0.0348(4) 0.0313(4) -0.0034(4) 0.0245(4) -0.0025(3)
W5 0.0250(4) 0.0433(4) 0.0295(4) -0.0035(4) 0.0219(4) -0.0029(4)
W6 0.0308(4) 0.0353(4) 0.0304(4) -0.0050(3) 0.0257(4) -0.0040(3)
W7 0.0309(4) 0.0264(4) 0.0301(4) -0.0028(3) 0.0259(3) -0.0017(3)
W8 0.0306(4) 0.0327(4) 0.0368(4) -0.0011(3) 0.0285(4) 0.0024(3)
W9 0.0285(4) 0.0388(4) 0.0347(4) 0.0064(4) 0.0258(4) 0.0076(4)
W10 0.0297(4) 0.0313(4) 0.0298(4) 0.0020(3) 0.0248(3) 0.0026(3)
W11 0.0414(5) 0.0239(4) 0.0399(4) -0.0018(3) 0.0346(4) 0.0001(3)
W12 0.0406(5) 0.0267(4) 0.0392(4) 0.0057(3) 0.0334(4) 0.0057(4)
P1 0.030(2) 0.025(2) 0.031(2) -0.004(2) 0.025(2) -0.001(2)
P2 0.026(2) 0.031(3) 0.031(2) -0.0021(19) 0.024(2) -0.0016(19)
P3 0.048(3) 0.035(3) 0.043(3) -0.002(2) 0.036(3) 0.000(3)
Co1 0.036(3) 0.021(2) 0.039(3) -0.004(2) 0.032(3) -0.003(2)
Co2 0.0391(16) 0.0463(16) 0.0411(16) 0.0013(13) 0.0332(15) 0.0008(13)
K1 0.022(4) 0.026(4) 0.037(4) 0.003(3) 0.022(4) -0.001(3)
K2 0.047(7) 0.048(7) 0.053(7) 0.000 0.038(6) 0.000
K3 0.023(11) 0.068(17) 0.010(10) 0.002(10) 0.004(9) -0.005(11)
K4 0.047(7) 0.046(7) 0.048(7) 0.000(3) 0.036(5) -0.001(3)

loop_
_atom_type_symbol
_atom_type_description
_atom_type_scat_dispersion_real
_atom_type_scat_dispersion_imag
_atom_type_scat_source
C C 0.0033 0.0016 'International Tables Vol C Tables 4.2.6.8 and 6.1.1.4'
H H 0.0000 0.0000 'International Tables Vol C Tables 4.2.6.8 and 6.1.1.4'
N N 0.0061 0.0033 'International Tables Vol C Tables 4.2.6.8 and 6.1.1.4'
O O 0.0106 0.0060 'International Tables Vol C Tables 4.2.6.8 and 6.1.1.4'
P P 0.1023 0.0942 'International Tables Vol C Tables 4.2.6.8 and 6.1.1.4'
K K 0.2009 0.2494 'International Tables Vol C Tables 4.2.6.8 and 6.1.1.4'
Co Co 0.3494 0.9721 'International Tables Vol C Tables 4.2.6.8 and 6.1.1.4'
W W -0.8490 6.8722 'International Tables Vol C Tables 4.2.6.8 and 6.1.1.4'
Li Li -0.0003 0.0001 'International Tables Vol C Tables 4.2.6.8 and 6.1.1.4'

loop_
_geom_angle_atom_site_label_1
_geom_angle_atom_site_label_2
_geom_angle_atom_site_label_3
_geom_angle
_geom_angle_site_symmetry_1
_geom_angle_site_symmetry_3
O1T W1 O14 102.5(6) . .
O1T W1 O13 101.9(6) . .
O14 W1 O13 92.8(5) . .
O1T W1 O12 100.5(6) . .
O14 W1 O12 92.7(6) . .
O13 W1 O12 155.1(5) . .
O1T W1 O1A1 95.0(6) . .
O14 W1 O1A1 162.4(5) . .
O13 W1 O1A1 85.0(5) . .
O12 W1 O1A1 82.5(5) . .
O1T W1 O1P1 171.2(5) . .
O14 W1 O1P1 84.6(5) . .
O13 W1 O1P1 82.7(5) . .
O12 W1 O1P1 73.7(5) . .
O1A1 W1 O1P1 77.8(5) . .
O2T W2 O25 101.5(6) . .
O2T W2 O26 104.2(6) . .
O25 W2 O26 92.5(5) . .
O2T W2 O12 97.7(6) . .
O25 W2 O12 92.4(5) . .
O26 W2 O12 156.1(5) . .
O2T W2 O2P3 95.5(6) . .
O25 W2 O2P3 162.6(5) . .
O26 W2 O2P3 86.9(5) . .
O12 W2 O2P3 81.6(5) . .
O2T W2 O1P1 169.1(6) . .
O25 W2 O1P1 84.5(5) . .
O26 W2 O1P1 84.4(5) . .
O12 W2 O1P1 72.8(5) . .
O2P3 W2 O1P1 78.1(5) . .
O2T W2 K2 82.9(5) . .
O25 W2 K2 43.9(5) . .
O26 W2 K2 135.8(5) . .
O12 W2 K2 55.9(4) . .
O2P3 W2 K2 136.5(5) . .
O1P1 W2 K2 95.5(3) . .
O3C1 W3 O3T 103.2(6) . .
O3C1 W3 O37 95.6(5) . .
O3T W3 O37 96.3(6) . .
O3C1 W3 O13 95.7(5) . .
O3T W3 O13 94.5(5) . .
O37 W3 O13 162.2(5) . .
O3C1 W3 O34 166.4(5) . .
O3T W3 O34 90.2(5) . .
O37 W3 O34 85.0(5) . .
O13 W3 O34 80.9(5) . .
O3C1 W3 O2P1 86.7(5) . .
O3T W3 O2P1 169.9(5) . .
O37 W3 O2P1 84.5(5) . .
O13 W3 O2P1 82.5(5) . .
O34 W3 O2P1 79.8(4) . .
O3C1 W3 K1 55.1(4) . .
O3T W3 K1 137.4(4) . .
O37 W3 K1 56.2(4) . .
O13 W3 K1 121.4(4) . .
O34 W3 K1 115.7(3) . .
O2P1 W3 K1 50.6(3) . .
O4T W4 O34 103.2(5) . .
O4T W4 O48 99.1(6) . .
O34 W4 O48 97.3(5) . .
O4T W4 O45 100.9(5) . .
O34 W4 O45 153.0(5) . .
O48 W4 O45 90.8(5) . .
O4T W4 O14 93.6(6) . .
O34 W4 O14 83.1(5) . .
O48 W4 O14 166.9(5) . .
O45 W4 O14 83.4(5) . .
O4T W4 O3P1 169.8(5) . .
O34 W4 O3P1 85.2(5) . .
O48 W4 O3P1 85.4(5) . .
O45 W4 O3P1 69.8(5) . .
O14 W4 O3P1 81.6(5) . .
O4T W4 K2 79.4(4) . .
O34 W4 K2 133.7(5) . .
O48 W4 K2 128.4(5) . .
O45 W4 K2 40.9(4) . .
O14 W4 K2 50.7(5) . .
O3P1 W4 K2 90.6(3) . .
O5T W5 O56 103.6(5) . .
O5T W5 O59 99.1(6) . .
O56 W5 O59 95.6(5) . .
O5T W5 O45 99.2(5) . .
O56 W5 O45 154.7(5) . .
O59 W5 O45 91.6(6) . .
O5T W5 O25 92.1(5) . .
O56 W5 O25 84.2(5) . .
O59 W5 O25 168.5(5) . .
O45 W5 O25 84.1(5) . .
O5T W5 O3P1 169.4(5) . .
O56 W5 O3P1 85.2(5) . .
O59 W5 O3P1 85.7(5) . .
O45 W5 O3P1 71.2(5) . .
O25 W5 O3P1 82.8(5) . .
O5T W5 K2 73.5(4) . .
O56 W5 K2 132.2(5) . .
O59 W5 K2 132.2(5) . .
O45 W5 K2 45.8(4) . .
O25 W5 K2 49.0(5) . .
O3P1 W5 K2 96.2(3) . .
O6C1 W6 O6T 102.1(6) . .
O6C1 W6 O610 96.5(5) . .
O6T W6 O610 96.9(6) . .
O6C1 W6 O26 93.0(5) . .
O6T W6 O26 96.4(6) . .
O610 W6 O26 161.6(5) . .
O6C1 W6 O56 167.3(5) . .
O6T W6 O56 90.1(5) . .
O610 W6 O56 85.3(5) . .
O26 W6 O56 82.1(5) . .
O6C1 W6 O4P1 88.2(5) . .
O6T W6 O4P1 169.6(5) . .
O610 W6 O4P1 83.2(5) . .
O26 W6 O4P1 81.4(5) . .
O56 W6 O4P1 79.5(4) . .
O6C1 W6 K1 59.4(4) . 2_556
O6T W6 K1 141.5(4) . 2_556
O610 W6 K1 56.8(4) . 2_556
O26 W6 K1 116.6(4) . 2_556
O56 W6 K1 112.5(3) . 2_556
O4P1 W6 K1 46.1(3) . 2_556
O6C1 W6 K3 136.9(6) . 1_556
O6T W6 K3 45.2(6) . 1_556
O610 W6 K3 67.8(5) . 1_556
O26 W6 K3 114.4(5) . 1_556
O56 W6 K3 55.3(5) . 1_556
O4P1 W6 K3 126.7(5) . 1_556
K1 W6 K3 124.4(4) 2_556 1_556
O7T W7 O37 97.7(5) . .
O7T W7 O78 97.1(6) . .
O37 W7 O78 94.0(5) . .
O7T W7 O710 95.6(5) . 2_556
O37 W7 O710 91.2(5) . 2_556
O78 W7 O710 165.5(5) . 2_556
O7T W7 O711 97.2(5) . .
O37 W7 O711 165.1(5) . .
O78 W7 O711 84.7(5) . .
O710 W7 O711 86.8(5) 2_556 .
O7T W7 O1P2 178.7(5) . .
O37 W7 O1P2 82.9(5) . .
O78 W7 O1P2 83.9(5) . .
O710 W7 O1P2 83.2(4) 2_556 .
O711 W7 O1P2 82.2(5) . .
O7T W7 K1 132.7(4) . .
O37 W7 K1 53.0(4) . .
O78 W7 K1 118.6(4) . .
O710 W7 K1 55.2(4) 2_556 .
O711 W7 K1 114.9(4) . .
O1P2 W7 K1 47.0(3) . .
O8T W8 O811 98.2(6) . .
O8T W8 O89 98.3(6) . .
O811 W8 O89 93.5(5) . .
O8T W8 O78 104.0(6) . .
O811 W8 O78 86.3(5) . .
O89 W8 O78 157.4(5) . .
O8T W8 O48 95.9(6) . .
O811 W8 O48 165.1(5) . .
O89 W8 O48 89.1(5) . .
O78 W8 O48 85.7(5) . .
O8T W8 O2P2 171.6(5) . .
O811 W8 O2P2 83.8(5) . .
O89 W8 O2P2 73.3(5) . .
O78 W8 O2P2 84.2(5) . .
O48 W8 O2P2 82.9(4) . .
O9T W9 O910 103.9(6) . .
O9T W9 O912 99.1(6) . .
O910 W9 O912 90.4(5) . .
O9T W9 O89 97.3(6) . .
O910 W9 O89 158.7(5) . .
O912 W9 O89 88.5(5) . .
O9T W9 O59 97.1(6) . .
O910 W9 O59 89.5(5) . .
O912 W9 O59 163.3(5) . .
O89 W9 O59 85.5(5) . .
O9T W9 O2P2 169.8(6) . .
O910 W9 O2P2 86.2(5) . .
O912 W9 O2P2 81.1(5) . .
O89 W9 O2P2 72.5(5) . .
O59 W9 O2P2 82.2(5) . .
O10T W10 O610 96.5(6) . .
O10T W10 O710 98.7(5) . .
O610 W10 O710 93.9(5) . .
O10T W10 O102 96.3(5) . .
O610 W10 O102 164.9(5) . .
O710 W10 O102 92.2(5) . .
O10T W10 O910 94.3(5) . .
O610 W10 O910 88.3(5) . .
O710 W10 O910 166.5(5) . .
O102 W10 O910 82.7(5) . .
O10T W10 O3P2 176.4(5) . .
O610 W10 O3P2 83.8(5) . .
O710 W10 O3P2 84.8(5) . .
O102 W10 O3P2 83.0(5) . .
O910 W10 O3P2 82.1(5) . .
O10T W10 K1 136.8(4) . 2_556
O610 W10 K1 57.5(4) . 2_556
O710 W10 K1 55.0(4) . 2_556
O102 W10 K1 116.3(4) . 2_556
O910 W10 K1 116.3(4) . 2_556
O3P2 W10 K1 46.1(3) . 2_556
O11T W11 O711 104.8(6) . .
O11T W11 O112 98.4(6) . 2_556
O711 W11 O112 90.7(5) . 2_556
O11T W11 O811 94.8(6) . .
O711 W11 O811 85.9(5) . .
O112 W11 O811 166.8(5) 2_556 .
O11T W11 O121 97.0(6) . .
O711 W11 O121 157.8(5) . .
O112 W11 O121 89.8(5) 2_556 .
O811 W11 O121 88.5(5) . .
O11T W11 O4P2 169.0(5) . .
O711 W11 O4P2 85.8(5) . .
O112 W11 O4P2 84.1(5) 2_556 .
O811 W11 O4P2 82.9(5) . .
O121 W11 O4P2 72.2(5) . .
O12T W12 O102 105.3(6) . .
O12T W12 O112 99.1(6) . .
O102 W12 O112 89.2(5) . .
O12T W12 O121 97.3(6) . .
O102 W12 O121 156.9(5) . .
O112 W12 O121 92.1(5) . .
O12T W12 O912 95.2(6) . .
O102 W12 O912 86.2(5) . .
O112 W12 O912 165.6(5) . .
O121 W12 O912 87.0(5) . .
O12T W12 O4P2 169.9(5) . .
O102 W12 O4P2 84.0(5) . .
O112 W12 O4P2 84.8(5) . .
O121 W12 O4P2 73.2(5) . .
O912 W12 O4P2 81.2(5) . .
O2P1 P1 O4P1 111.0(7) . .
O2P1 P1 O1P1 108.7(7) . .
O4P1 P1 O1P1 109.1(7) . .
O2P1 P1 O3P1 111.9(7) . .
O4P1 P1 O3P1 110.3(7) . .
O1P1 P1 O3P1 105.7(7) . .
O2P1 P1 K1 75.2(5) . 2_556
O4P1 P1 K1 36.0(5) . 2_556
O1P1 P1 K1 126.4(5) . 2_556
O3P1 P1 K1 122.6(5) . 2_556
O3P2 P2 O1P2 111.7(7) . .
O3P2 P2 O2P2 108.7(7) . .
O1P2 P2 O2P2 111.5(7) . .
O3P2 P2 O4P2 110.7(6) . .
O1P2 P2 O4P2 109.1(7) . .
O2P2 P2 O4P2 104.9(6) . .
O3P2 P2 K1 34.2(5) . 2_556
O1P2 P2 K1 77.6(5) . 2_556
O2P2 P2 K1 125.4(5) . 2_556
O4P2 P2 K1 123.3(4) . 2_556
O3P3 P3 O2P3 111.8(8) . .
O3P3 P3 O1A1 113.6(9) . .
O2P3 P3 O1A1 109.5(8) . .
O3P3 P3 C1 107.8(8) . .
O2P3 P3 C1 107.2(7) . .
O1A1 P3 C1 106.7(7) . .
O3P3 P3 K4 42.1(7) . .
O2P3 P3 K4 121.2(7) . .
O1A1 P3 K4 128.8(7) . .
C1 P3 K4 65.7(6) . .
C2 C1 C6 120.0 . .
C2 C1 P3 120.6(7) . .
C6 C1 P3 119.2(7) . .
C2 C1 K4 82.8(7) . .
C6 C1 K4 97.5(7) . .
P3 C1 K4 85.4(6) . .
C3 C2 C1 120.0 . .
C3 C2 K4 101.6(7) . .
C1 C2 K4 74.2(7) . .
C2 C3 C4 120.0 . .
C5 C4 C3 120.0 . .
C6 C5 C4 120.0 . .
C5 C6 C1 120.0 . .
O6C1 Co1 O12C 93.2(7) . .
O6C1 Co1 O3C1 93.0(5) . 2_556
O12C Co1 O3C1 93.2(7) . 2_556
O6C1 Co1 O11C 88.0(7) . .
O12C Co1 O11C 171.3(9) . .
O3C1 Co1 O11C 95.4(7) 2_556 .
O6C1 Co1 O14C 86.3(7) . .
O12C Co1 O14C 85.7(9) . .
O3C1 Co1 O14C 178.6(8) 2_556 .
O11C Co1 O14C 85.8(9) . .
O6C1 Co1 O13C 174.9(8) . .
O12C Co1 O13C 91.6(9) . .
O3C1 Co1 O13C 84.8(7) 2_556 .
O11C Co1 O13C 87.6(10) . .
O14C Co1 O13C 95.9(10) . .
O6C1 Co1 K1 60.4(4) . 2_556
O12C Co1 K1 131.5(6) . 2_556
O3C1 Co1 K1 53.0(4) 2_556 2_556
O11C Co1 K1 56.2(7) . 2_556
O14C Co1 K1 127.5(7) . 2_556
O13C Co1 K1 114.9(7) . 2_556
O5T Co2 O23C 92.5(7) 2_657 .
O5T Co2 O21C 89.7(5) 2_657 .
O23C Co2 O21C 177.6(7) . .
O5T Co2 O4T 88.1(5) 2_657 .
O23C Co2 O4T 92.4(6) . .
O21C Co2 O4T 88.7(5) . .
O5T Co2 O24C 89.5(7) 2_657 .
O23C Co2 O24C 86.2(8) . .
O21C Co2 O24C 92.8(7) . .
O4T Co2 O24C 177.2(7) . .
O5T Co2 O22C 179.6(6) 2_657 .
O23C Co2 O22C 88.0(7) . .
O21C Co2 O22C 89.9(6) . .
O4T Co2 O22C 91.8(5) . .
O24C Co2 O22C 90.6(7) . .
Co1 O11C K1 88.6(8) . 2_556
Co2 O21C K2 115.9(7) . .
Co2 O23C K3 119.2(10) . .
Co2 O23C K3 97.2(8) . 2_656
K3 O23C K3 63.2(8) . 2_656
Co2 O24C K3 110.5(9) . 2_656
W4 O4T Co2 159.3(8) . .
W5 O5T Co2 152.0(7) . 2_657
W6 O6T K3 110.9(7) . 1_556
W10 O10T K4 134.0(8) . 4_547
P1 O1P1 W1 126.6(7) . .
P1 O1P1 W2 124.8(7) . .
W1 O1P1 W2 94.5(4) . .
P3 O1A1 W1 129.0(8) . .
W1 O12 W2 119.0(6) . .
W1 O12 K2 101.6(5) . .
W2 O12 K2 96.0(5) . .
P2 O1P2 W7 132.6(7) . .
P2 O1P2 K1 129.6(7) . .
W7 O1P2 K1 97.7(4) . .
W1 O13 W3 149.5(7) . .
W1 O14 W4 146.6(7) . .
W1 O14 K2 110.7(7) . .
W4 O14 K2 99.9(7) . .
P1 O2P1 W3 134.6(7) . .
P1 O2P1 K1 132.5(7) . .
W3 O2P1 K1 92.8(4) . .
P2 O2P2 W8 126.7(7) . .
P2 O2P2 W9 125.8(6) . .
W8 O2P2 W9 95.0(4) . .
P3 O2P3 W2 130.2(8) . .
W2 O25 W5 146.1(7) . .
W2 O25 K2 111.2(7) . .
W5 O25 K2 100.7(7) . .
W2 O26 W6 149.0(7) . .
P1 O3P1 W5 127.2(7) . .
P1 O3P1 W4 124.7(7) . .
W5 O3P1 W4 96.7(4) . .
W3 O3C1 Co1 166.8(8) . 2_556
W3 O3C1 K1 96.5(5) . .
Co1 O3C1 K1 93.3(5) 2_556 .
P2 O3P2 W10 133.3(7) . .
P2 O3P2 K1 127.7(7) . 2_556
W10 O3P2 K1 98.7(4) . 2_556
P3 O3P3 K4 117.4(9) . .
W4 O34 W3 155.5(6) . .
W7 O37 W3 164.6(7) . .
W7 O37 K1 97.1(5) . .
W3 O37 K1 91.4(5) . .
P1 O4P1 W6 135.6(7) . .
P1 O4P1 K1 125.1(7) . 2_556
W6 O4P1 K1 99.2(4) . 2_556
P2 O4P2 W12 127.2(6) . .
P2 O4P2 W11 125.3(6) . .
W12 O4P2 W11 95.0(4) . .
W5 O45 W4 120.8(6) . .
W5 O45 K2 105.9(5) . .
W4 O45 K2 113.5(5) . .
W4 O48 W8 159.6(7) . .
W5 O56 W6 154.3(7) . .
W5 O56 K3 111.6(7) . 1_556
W6 O56 K3 93.5(6) . 1_556
W5 O59 W9 156.7(7) . .
W6 O6C1 Co1 157.4(7) . .
W6 O6C1 K1 93.3(5) . 2_556
Co1 O6C1 K1 86.3(4) . 2_556
W7 O78 W8 150.7(7) . .
W8 O89 W9 119.1(6) . .
W12 O102 W10 154.8(7) . .
W12 O112 W11 162.4(7) . 2_556
W12 O121 W11 119.4(6) . .
W10 O610 W6 168.2(7) . .
W10 O610 K1 92.4(5) . 2_556
W6 O610 K1 92.4(5) . 2_556
W10 O710 W7 163.5(7) . 2_556
W10 O710 K1 94.9(4) . 2_556
W7 O710 K1 93.5(4) 2_556 2_556
W11 O711 W7 150.7(7) . .
W8 O811 W11 148.9(7) . .
W9 O910 W10 148.8(7) . .
W9 O912 W12 146.4(7) . .
O3P2 K1 O4P1 70.7(4) 2_556 2_556
O3P2 K1 O1P2 72.4(4) 2_556 .
O4P1 K1 O1P2 142.9(4) 2_556 .
O3P2 K1 O2P1 142.2(4) 2_556 .
O4P1 K1 O2P1 144.2(5) 2_556 .
O1P2 K1 O2P1 70.8(4) . .
O3P2 K1 K1 86.8(3) 2_556 2_556
O4P1 K1 K1 89.4(4) 2_556 2_556
O1P2 K1 K1 84.1(3) . 2_556
O2P1 K1 K1 81.5(4) . 2_556
O3P2 K1 O3C1 147.0(5) 2_556 .
O4P1 K1 O3C1 106.8(4) 2_556 .
O1P2 K1 O3C1 106.5(4) . .
O2P1 K1 O3C1 55.4(4) . .
K1 K1 O3C1 126.2(4) 2_556 .
O3P2 K1 O37 107.2(4) 2_556 .
O4P1 K1 O37 142.7(5) 2_556 .
O1P2 K1 O37 55.5(4) . .
O2P1 K1 O37 56.5(4) . .
K1 K1 O37 127.9(4) 2_556 .
O3C1 K1 O37 54.1(4) . .
O3P2 K1 O710 56.2(3) 2_556 2_556
O4P1 K1 O710 105.1(4) 2_556 2_556
O1P2 K1 O710 55.8(4) . 2_556
O2P1 K1 O710 107.1(4) . 2_556
K1 K1 O710 130.4(3) 2_556 2_556
O3C1 K1 O710 95.0(4) . 2_556
O37 K1 O710 53.3(3) . 2_556
O3P2 K1 O11C 131.5(5) 2_556 2_556
O4P1 K1 O11C 61.5(5) 2_556 2_556
O1P2 K1 O11C 152.8(6) . 2_556
O2P1 K1 O11C 83.1(5) . 2_556
K1 K1 O11C 84.8(5) 2_556 2_556
O3C1 K1 O11C 61.7(5) . 2_556
O37 K1 O11C 115.4(5) . 2_556
O710 K1 O11C 143.8(6) 2_556 2_556
O3P2 K1 O610 54.5(4) 2_556 2_556
O4P1 K1 O610 54.6(4) 2_556 2_556
O1P2 K1 O610 105.6(4) . 2_556
O2P1 K1 O610 146.1(4) . 2_556
K1 K1 O610 132.3(4) 2_556 2_556
O3C1 K1 O610 96.3(4) . 2_556
O37 K1 O610 92.8(4) . 2_556
O710 K1 O610 52.3(3) 2_556 2_556
O11C K1 O610 100.2(5) 2_556 2_556
O3P2 K1 O6C1 102.8(4) 2_556 2_556
O4P1 K1 O6C1 53.5(3) 2_556 2_556
O1P2 K1 O6C1 142.3(5) . 2_556
O2P1 K1 O6C1 111.3(4) . 2_556
K1 K1 O6C1 133.5(3) 2_556 2_556
O3C1 K1 O6C1 57.2(3) . 2_556
O37 K1 O6C1 93.0(4) . 2_556
O710 K1 O6C1 89.8(4) 2_556 2_556
O11C K1 O6C1 54.7(5) 2_556 2_556
O610 K1 O6C1 50.7(3) 2_556 2_556
O3P2 K1 W3 139.5(4) 2_556 .
O4P1 K1 W3 135.1(4) 2_556 .
O1P2 K1 W3 78.6(3) . .
O2P1 K1 W3 36.6(3) . .
K1 K1 W3 118.0(3) 2_556 .
O3C1 K1 W3 28.5(2) . .
O37 K1 W3 32.4(2) . .
O710 K1 W3 84.2(3) 2_556 .
O11C K1 W3 84.9(5) 2_556 .
O610 K1 W3 109.7(3) 2_556 .
O6C1 K1 W3 83.4(3) 2_556 .
N3 K2 O45 141.7(4) . .
N3 K2 O45 141.7(4) . 2_657
O45 K2 O45 76.7(8) . 2_657
N3 K2 O25 97.6(6) . .
O45 K2 O25 52.8(4) . .
O45 K2 O25 113.4(8) 2_657 .
N3 K2 O25 97.6(6) . 2_657
O45 K2 O25 113.4(8) . 2_657
O45 K2 O25 52.8(4) 2_657 2_657
O25 K2 O25 164.8(11) . 2_657
N3 K2 O21C 89.7(5) . .
O45 K2 O21C 87.0(5) . .
O45 K2 O21C 93.5(5) 2_657 .
O25 K2 O21C 119.9(4) . .
O25 K2 O21C 60.2(3) 2_657 .
N3 K2 O21C 89.7(5) . 2_657
O45 K2 O21C 93.5(5) . 2_657
O45 K2 O21C 87.0(5) 2_657 2_657
O25 K2 O21C 60.2(3) . 2_657
O25 K2 O21C 119.9(4) 2_657 2_657
O21C K2 O21C 179.4(10) . 2_657
N3 K2 O14 95.6(5) . 2_657
O45 K2 O14 118.6(8) . 2_657
O45 K2 O14 50.7(4) 2_657 2_657
O25 K2 O14 117.6(4) . 2_657
O25 K2 O14 60.7(3) 2_657 2_657
O21C K2 O14 120.8(3) . 2_657
O21C K2 O14 59.3(3) 2_657 2_657
N3 K2 O14 95.6(5) . .
O45 K2 O14 50.7(4) . .
O45 K2 O14 118.6(8) 2_657 .
O25 K2 O14 60.7(3) . .
O25 K2 O14 117.6(4) 2_657 .
O21C K2 O14 59.3(3) . .
O21C K2 O14 120.8(3) 2_657 .
O14 K2 O14 168.7(11) 2_657 .
N3 K2 O12 57.4(4) . 2_657
O45 K2 O12 160.7(8) . 2_657
O45 K2 O12 84.4(3) 2_657 2_657
O25 K2 O12 142.0(7) . 2_657
O25 K2 O12 49.8(4) 2_657 2_657
O21C K2 O12 90.4(4) . 2_657
O21C K2 O12 89.3(4) 2_657 2_657
O14 K2 O12 47.9(3) 2_657 2_657
O14 K2 O12 141.0(7) . 2_657
N3 K2 O12 57.4(4) . .
O45 K2 O12 84.4(3) . .
O45 K2 O12 160.7(8) 2_657 .
O25 K2 O12 49.8(3) . .
O25 K2 O12 142.0(7) 2_657 .
O21C K2 O12 89.3(4) . .
O21C K2 O12 90.4(4) 2_657 .
O14 K2 O12 141.0(7) 2_657 .
O14 K2 O12 47.9(3) . .
O12 K2 O12 114.7(9) 2_657 .
N3 K2 W5 127.8(3) . .
O45 K2 W5 28.3(3) . .
O45 K2 W5 85.3(6) 2_657 .
O25 K2 W5 30.2(3) . .
O25 K2 W5 134.6(9) 2_657 .
O21C K2 W5 113.6(5) . .
O21C K2 W5 66.8(3) 2_657 .
O14 K2 W5 108.7(5) 2_657 .
O14 K2 W5 63.8(3) . .
O12 K2 W5 154.4(3) 2_657 .
O12 K2 W5 76.1(2) . .
O1W K3 O23C 100.5(11) . .
O1W K3 O24C 121.2(11) . 2_656
O23C K3 O24C 106.8(10) . 2_656
O1W K3 O6T 164.6(12) . 1_554
O23C K3 O6T 88.8(9) . 1_554
O24C K3 O6T 66.5(7) 2_656 1_554
O1W K3 O56 118.2(12) . 1_554
O23C K3 O56 138.9(10) . 1_554
O24C K3 O56 65.7(7) 2_656 1_554
O6T K3 O56 50.5(5) 1_554 1_554
O1W K3 K3 75.4(9) . 2_656
O23C K3 K3 66.8(9) . 2_656
O24C K3 K3 69.7(7) 2_656 2_656
O6T K3 K3 119.8(6) 1_554 2_656
O56 K3 K3 133.6(9) 1_554 2_656
O1W K3 O23C 69.0(9) . 2_656
O23C K3 O23C 116.7(8) . 2_656
O24C K3 O23C 52.2(6) 2_656 2_656
O6T K3 O23C 117.7(9) 1_554 2_656
O56 K3 O23C 91.2(7) 1_554 2_656
K3 K3 O23C 50.0(8) 2_656 2_656
O1W K3 K4 47.6(9) . 4_546
O23C K3 K4 72.9(8) . 4_546
O24C K3 K4 167.2(10) 2_656 4_546
O6T K3 K4 126.0(8) 1_554 4_546
O56 K3 K4 123.2(8) 1_554 4_546
K3 K3 K4 99.1(6) 2_656 4_546
O23C K3 K4 115.9(9) 2_656 4_546
O1W K3 W6 141.1(11) . 1_554
O23C K3 W6 108.2(8) . 1_554
O24C K3 W6 74.9(7) 2_656 1_554
O6T K3 W6 23.9(3) 1_554 1_554
O56 K3 W6 31.2(3) 1_554 1_554
K3 K3 W6 140.1(4) 2_656 1_554
O23C K3 W6 117.3(7) 2_656 1_554
K4 K3 W6 117.6(7) 4_546 1_554
O4W K4 O1W 107.9(13) . 4_556
O4W K4 O3P3 106.3(12) . .
O1W K4 O3P3 106.1(11) 4_556 .
O4W K4 O10T 96.1(11) . 4_557
O1W K4 O10T 99.9(11) 4_556 4_557
O3P3 K4 O10T 138.0(11) . 4_557
O4W K4 C1 91.5(10) . .
O1W K4 C1 153.1(12) 4_556 .
O3P3 K4 C1 49.3(5) . .
O10T K4 C1 96.1(8) 4_557 .
O4W K4 O1W 66.8(10) . 3_455
O1W K4 O1W 45.7(13) 4_556 3_455
O3P3 K4 O1W 98.9(10) . 3_455
O10T K4 O1W 122.7(10) 4_557 3_455
C1 K4 O1W 136.2(10) . 3_455
O4W K4 O2W 139.2(13) . 4_557
O1W K4 O2W 39.2(10) 4_556 4_557
O3P3 K4 O2W 73.9(9) . 4_557
O10T K4 O2W 110.7(11) 4_557 4_557
C1 K4 O2W 114.5(10) . 4_557
O1W K4 O2W 72.8(10) 3_455 4_557
O4W K4 C2 104.7(10) . .
O1W K4 C2 147.4(12) 4_556 .
O3P3 K4 C2 64.2(6) . .
O10T K4 C2 76.1(7) 4_557 .
C1 K4 C2 23.01(19) . .
O1W K4 C2 159.1(11) 3_455 .
O2W K4 C2 111.2(10) 4_557 .
O4W K4 K3 85.9(10) . 4_556
O1W K4 K3 46.1(9) 4_556 4_556
O3P3 K4 K3 152.2(10) . 4_556
O10T K4 K3 62.1(6) 4_557 4_556
C1 K4 K3 157.6(9) . 4_556
O1W K4 K3 62.4(8) 3_455 4_556
O2W K4 K3 80.6(9) 4_557 4_556
C2 K4 K3 137.9(9) . 4_556
O4W K4 P3 102.0(10) . .
O1W K4 P3 125.7(11) 4_556 .
O3P3 K4 P3 20.5(4) . .
O10T K4 P3 120.9(8) 4_557 .
C1 K4 P3 28.9(3) . .
O1W K4 P3 116.2(9) 3_455 .
O2W K4 P3 90.3(8) 4_557 .
C2 K4 P3 45.0(4) . .
K3 K4 P3 170.8(9) 4_556 .
C11 N1 C11 112(3) 2_657 .
C22 N2 C21 114(2) 1_554 .
C31 N3 C31 119(3) 3_556 4_556
C31 N3 K2 120.7(14) 3_556 .
C31 N3 K2 120.7(14) 4_556 .
K3 O1W K4 86.3(12) . 4_546
K3 O1W K4 122.0(13) . 3_545
K4 O1W K4 123.1(13) 4_546 3_545

loop_
_geom_bond_atom_site_label_1
_geom_bond_atom_site_label_2
_geom_bond_distance
_geom_bond_site_symmetry_2
W1 O1T 1.721(14) .
W1 O14 1.798(12) .
W1 O13 1.875(12) .
W1 O12 1.923(13) .
W1 O1A1 2.051(13) .
W1 O1P1 2.248(12) .
W2 O2T 1.724(14) .
W2 O25 1.839(12) .
W2 O26 1.856(12) .
W2 O12 1.932(13) .
W2 O2P3 2.047(13) .
W2 O1P1 2.278(13) .
W2 K2 4.075(8) .
W3 O3C1 1.727(12) .
W3 O3T 1.745(13) .
W3 O37 1.927(12) .
W3 O13 1.945(12) .
W3 O34 2.106(11) .
W3 O2P1 2.147(12) .
W3 K1 3.599(7) .
W4 O4T 1.743(12) .
W4 O34 1.794(11) .
W4 O48 1.836(11) .
W4 O45 1.940(12) .
W4 O14 2.052(13) .
W4 O3P1 2.292(11) .
W4 K2 4.119(16) .
W5 O5T 1.749(12) .
W5 O56 1.825(11) .
W5 O59 1.836(12) .
W5 O45 1.944(12) .
W5 O25 2.020(12) .
W5 O3P1 2.227(11) .
W5 K2 3.943(17) .
W6 O6C1 1.727(12) .
W6 O6T 1.731(13) .
W6 O610 1.926(12) .
W6 O26 1.978(12) .
W6 O56 2.072(11) .
W6 O4P1 2.163(11) .
W6 K1 3.752(8) 2_556
W6 K3 3.99(2) 1_556
W7 O7T 1.725(12) .
W7 O37 1.867(12) .
W7 O78 1.905(13) .
W7 O710 1.934(11) 2_556
W7 O711 1.964(11) .
W7 O1P2 2.171(11) .
W7 K1 3.720(8) .
W8 O8T 1.726(14) .
W8 O811 1.903(12) .
W8 O89 1.913(13) .
W8 O78 1.910(13) .
W8 O48 1.965(11) .
W8 O2P2 2.251(11) .
W9 O9T 1.697(14) .
W9 O910 1.864(12) .
W9 O912 1.905(12) .
W9 O89 1.945(13) .
W9 O59 1.967(12) .
W9 O2P2 2.261(11) .
W10 O10T 1.716(13) .
W10 O610 1.869(12) .
W10 O710 1.873(11) .
W10 O102 1.932(11) .
W10 O910 1.966(11) .
W10 O3P2 2.169(12) .
W10 K1 3.721(8) 2_556
W11 O11T 1.688(13) .
W11 O711 1.855(12) .
W11 O112 1.916(11) 2_556
W11 O811 1.940(12) .
W11 O121 1.935(12) .
W11 O4P2 2.279(11) .
W12 O12T 1.702(14) .
W12 O102 1.868(11) .
W12 O112 1.878(11) .
W12 O121 1.925(12) .
W12 O912 1.947(12) .
W12 O4P2 2.242(11) .
P1 O2P1 1.500(12) .
P1 O4P1 1.507(12) .
P1 O1P1 1.548(13) .
P1 O3P1 1.560(12) .
P1 K1 3.811(8) 2_556
P2 O3P2 1.505(12) .
P2 O1P2 1.498(12) .
P2 O2P2 1.557(12) .
P2 O4P2 1.568(12) .
P2 K1 3.823(9) 2_556
P3 O3P3 1.473(15) .
P3 O2P3 1.571(15) .
P3 O1A1 1.565(14) .
P3 C1 1.811(11) .
P3 K4 3.74(3) .
C1 C2 1.3900 .
C1 C6 1.3900 .
C1 K4 3.42(3) .
C2 C3 1.3900 .
C2 K4 3.53(3) .
C3 C4 1.3900 .
C4 C5 1.3900 .
C5 C6 1.3900 .
Co1 O6C1 2.043(13) .
Co1 O12C 2.04(2) .
Co1 O3C1 2.061(13) 2_556
Co1 O11C 2.14(2) .
Co1 O14C 2.16(2) .
Co1 O13C 2.20(3) .
Co1 K1 3.712(9) 2_556
Co2 O5T 2.047(13) 2_657
Co2 O23C 2.07(2) .
Co2 O21C 2.078(15) .
Co2 O4T 2.096(12) .
Co2 O24C 2.092(19) .
Co2 O22C 2.109(15) .
O11C K1 3.09(2) 2_556
O21C K2 3.199(15) .
O23C K3 2.84(3) .
O23C K3 3.41(3) 2_656
O24C K3 2.98(3) 2_656
O5T Co2 2.047(13) 2_657
O6T K3 3.03(3) 1_556
O10T K4 2.84(3) 4_547
O12 K2 3.392(19) .
O1P2 K1 2.744(13) .
O14 K2 3.236(13) .
O2P1 K1 2.785(13) .
O25 K2 3.031(13) .
O3C1 Co1 2.061(13) 2_556
O3C1 K1 2.969(15) .
O3P2 K1 2.713(13) 2_556
O3P3 K4 2.83(3) .
O37 K1 2.993(14) .
O4P1 K1 2.739(13) 2_556
O45 K2 2.94(3) .
O56 K3 3.29(3) 1_556
O6C1 K1 3.234(15) 2_556
O112 W11 1.915(11) 2_556
O610 K1 3.141(15) 2_556
O710 W7 1.934(11) 2_556
O710 K1 3.061(14) 2_556
K1 O3P2 2.713(13) 2_556
K1 O4P1 2.739(13) 2_556
K1 K1 2.918(17) 2_556
K1 O710 3.061(14) 2_556
K1 O11C 3.09(2) 2_556
K1 O610 3.141(15) 2_556
K1 O6C1 3.234(15) 2_556
K2 N3 2.77(4) .
K2 O45 2.94(3) 2_657
K2 O25 3.031(13) 2_657
K2 O21C 3.199(15) 2_657
K2 O14 3.236(13) 2_657
K2 O12 3.392(19) 2_657
K3 O1W 2.67(4) .
K3 O24C 2.98(3) 2_656
K3 O6T 3.03(3) 1_554
K3 O56 3.29(3) 1_554
K3 K3 3.31(4) 2_656
K3 O23C 3.41(3) 2_656
K3 K4 3.70(4) 4_546
K3 W6 3.99(2) 1_554
K4 O4W 2.66(4) .
K4 O1W 2.73(4) 4_556
K4 O10T 2.84(3) 4_557
K4 O1W 3.42(4) 3_455
K4 O2W 3.39(4) 4_557
K4 K3 3.70(4) 4_556
N1 C11 1.47(3) 2_657
N1 C11 1.47(3) .
N2 C22 1.47(4) 1_554
N2 C21 1.52(4) .
C22 N2 1.47(4) 1_556
N3 C31 1.46(3) 3_556
N3 C31 1.46(3) 4_556
C31 N3 1.46(3) 3_444
O1W K4 2.73(4) 4_546
O1W K4 3.42(4) 3_545
O2W K4 3.39(4) 4_547
